data_7047321
loop_
_publ_author_name
'Huynh, Winn'
'Culver, Damien B.'
'Tafazolian, Hosein'
'Conley, Matthew P.'

_publ_section_title
;
 Solid-state <sup>45</sup>Sc NMR studies of Cp*<sub>2</sub>Sc-X and
 Cp*<sub>2</sub>ScX(THF).
;
_journal_issue 37
_journal_name_full 'Dalton transactions (Cambridge, England : 2003)'
_journal_page_first 13063
_journal_page_last 13071
_journal_paper_doi 10.1039/c8dt02623h
_journal_volume 47
_journal_year 2018
_chemical_formula_sum 'C20 H30 I Sc'
_chemical_formula_weight 442.30
_space_group_crystal_system monoclinic
_space_group_IT_number 14
_space_group_name_Hall '-P 2yn'
_space_group_name_H-M_alt 'P 1 21/n 1'
_symmetry_space_group_name_Hall '-P 2yn'
_symmetry_space_group_name_H-M 'P 1 21/n 1'
_atom_sites_solution_hydrogens geom
_audit_creation_method SHELXL-2013
_audit_update_record
;
2018-06-27 deposited with the CCDC.
2018-08-21 downloaded from the CCDC.
;
_cell_angle_alpha 90
_cell_angle_beta 102.5174(5)
_cell_angle_gamma 90
_cell_formula_units_Z 4
_cell_length_a 8.5926(3)
_cell_length_b 14.2494(4)
_cell_length_c 16.9748(5)
_cell_measurement_reflns_used 9809
_cell_measurement_temperature 100(2)
_cell_measurement_theta_max 31.46
_cell_measurement_theta_min 2.46
_cell_volume 2028.98(11)
_computing_cell_refinement 'Bruker SAINT'
_computing_data_collection 'Bruker APEX2'
_computing_data_reduction 'Bruker SAINT'
_computing_molecular_graphics 'Bruker SHELXTL'
_computing_publication_material 'Bruker SHELXTL'
_computing_structure_refinement 'SHELXL-2013 (Sheldrick, 2013)'
_computing_structure_solution 'SHELXS-97 (Sheldrick 2008)'
_diffrn_ambient_temperature 100(2)
_diffrn_measured_fraction_theta_full 1.000
_diffrn_measured_fraction_theta_max 0.999
_diffrn_measurement_device_type 'Bruker APEX-II CCD'
_diffrn_measurement_method '\f and \w scans'
_diffrn_radiation_type MoK\a
_diffrn_radiation_wavelength 0.71073
_diffrn_reflns_av_R_equivalents 0.0249
_diffrn_reflns_av_unetI/netI 0.0141
_diffrn_reflns_Laue_measured_fraction_full 1.000
_diffrn_reflns_Laue_measured_fraction_max 0.999
_diffrn_reflns_limit_h_max 12
_diffrn_reflns_limit_h_min -12
_diffrn_reflns_limit_k_max 19
_diffrn_reflns_limit_k_min -19
_diffrn_reflns_limit_l_max 23
_diffrn_reflns_limit_l_min -23
_diffrn_reflns_number 46548
_diffrn_reflns_point_group_measured_fraction_full 1.000
_diffrn_reflns_point_group_measured_fraction_max 0.999
_diffrn_reflns_theta_full 25.242
_diffrn_reflns_theta_max 30.033
_diffrn_reflns_theta_min 1.885
_exptl_absorpt_coefficient_mu 1.880
_exptl_absorpt_correction_type multi-scan
_exptl_absorpt_process_details 'Bruker SADABS'
_exptl_crystal_colour yellow
_exptl_crystal_density_diffrn 1.448
_exptl_crystal_density_meas ?
_exptl_crystal_density_method 'not measured'
_exptl_crystal_description 'prism frag'
_exptl_crystal_F_000 896
_exptl_crystal_size_max 0.305
_exptl_crystal_size_mid 0.174
_exptl_crystal_size_min 0.134
_exptl_transmission_factor_max 0.768
_exptl_transmission_factor_min 0.694
_refine_diff_density_max 1.114
_refine_diff_density_min -0.751
_refine_diff_density_rms 0.071
_refine_ls_extinction_method none
_refine_ls_goodness_of_fit_ref 1.078
_refine_ls_hydrogen_treatment constr
_refine_ls_matrix_type full
_refine_ls_number_parameters 209
_refine_ls_number_reflns 5933
_refine_ls_number_restraints 0
_refine_ls_restrained_S_all 1.078
_refine_ls_R_factor_all 0.0280
_refine_ls_R_factor_gt 0.0244
_refine_ls_shift/su_max 0.001
_refine_ls_shift/su_mean 0.000
_refine_ls_structure_factor_coef Fsqd
_refine_ls_weighting_details 'w=1/[\s^2^(Fo^2^)+(0.0217P)^2^+2.0619P] where P=(Fo^2^+2Fc^2^)/3'
_refine_ls_weighting_scheme calc
_refine_ls_wR_factor_gt 0.0557
_refine_ls_wR_factor_ref 0.0572
_reflns_Friedel_coverage 0.000
_reflns_number_gt 5407
_reflns_number_total 5933
_reflns_threshold_expression 'I > 2\s(I)'
_cod_data_source_file c8dt02623h2.cif
_cod_data_source_block mc4wh_0m
_cod_depositor_comments
;
The following automatic conversions were performed:

'_exptl_crystal_density_meas' value 'not measured' was changed to '?'
- the value is perceived as not measured.

Automatic conversion script
Id: cif_fix_values 4973 2017-02-22 13:04:09Z antanas 

 Adding full bibliography for 7047321--7047324.cif.
;
_cod_database_code 7047321
_shelx_space_group_comment
; 
The symmetry employed for this shelxl refinement is uniquely defined 
by the following loop, which should always be used as a source of 
symmetry information in preference to the above space-group names. 
They are only intended as comments. 
;
_shelx_estimated_absorpt_t_min 0.598
_shelx_estimated_absorpt_t_max 0.787
_shelxl_version_number 2013-4

loop_
_space_group_symop_operation_xyz
'x, y, z'
'-x+1/2, y+1/2, -z+1/2'
'-x, -y, -z'
'x-1/2, -y-1/2, z-1/2'

loop_
_atom_site_label
_atom_site_type_symbol
_atom_site_fract_x
_atom_site_fract_y
_atom_site_fract_z
_atom_site_U_iso_or_equiv
_atom_site_adp_type
_atom_site_occupancy
_atom_site_site_symmetry_order
_atom_site_calc_flag
_atom_site_refinement_flags_posn
_atom_site_refinement_flags_adp
Sc1 Sc 0.37015(3) 0.79946(2) 0.16956(2) 0.01116(6) Uani 1 1 d . .
I1 I 0.65407(2) 0.69592(2) 0.21936(2) 0.02495(4) Uani 1 1 d . .
C1A C 0.16303(19) 0.69096(11) 0.09440(10) 0.0158(3) Uani 1 1 d . .
C2A C 0.11593(18) 0.78321(11) 0.06766(9) 0.0133(3) Uani 1 1 d . .
C3A C 0.23332(19) 0.81979(11) 0.02815(9) 0.0138(3) Uani 1 1 d . .
C4A C 0.35021(19) 0.74863(12) 0.02891(9) 0.0160(3) Uani 1 1 d . .
C5A C 0.3055(2) 0.66876(11) 0.06859(10) 0.0173(3) Uani 1 1 d . .
C6A C 0.0667(2) 0.62391(14) 0.13290(12) 0.0263(4) Uani 1 1 d . .
H6A H -0.0084 0.5900 0.0908 0.039 Uiso 1 1 calc R U
H6B H 0.0076 0.6590 0.1665 0.039 Uiso 1 1 calc R U
H6C H 0.1382 0.5790 0.1665 0.039 Uiso 1 1 calc R U
C7A C -0.04679(19) 0.82265(13) 0.06638(11) 0.0208(3) Uani 1 1 d . .
H7A H -0.0516 0.8879 0.0478 0.031 Uiso 1 1 calc R U
H7B H -0.0677 0.8203 0.1209 0.031 Uiso 1 1 calc R U
H7C H -0.1273 0.7855 0.0296 0.031 Uiso 1 1 calc R U
C8A C 0.2263(2) 0.90974(12) -0.01828(10) 0.0206(3) Uani 1 1 d . .
H8A H 0.3312 0.9401 -0.0058 0.031 Uiso 1 1 calc R U
H8B H 0.1471 0.9516 -0.0032 0.031 Uiso 1 1 calc R U
H8C H 0.1962 0.8964 -0.0762 0.031 Uiso 1 1 calc R U
C9A C 0.4888(2) 0.75663(16) -0.01162(12) 0.0279(4) Uani 1 1 d . .
H9A H 0.4500 0.7537 -0.0703 0.042 Uiso 1 1 calc R U
H9B H 0.5633 0.7049 0.0060 0.042 Uiso 1 1 calc R U
H9C H 0.5434 0.8165 0.0030 0.042 Uiso 1 1 calc R U
C10A C 0.3785(3) 0.57242(13) 0.07251(14) 0.0310(4) Uani 1 1 d . .
H10A H 0.3758 0.5434 0.1246 0.047 Uiso 1 1 calc R U
H10B H 0.4893 0.5775 0.0668 0.047 Uiso 1 1 calc R U
H10C H 0.3180 0.5336 0.0287 0.047 Uiso 1 1 calc R U
C1B C 0.25094(19) 0.87913(12) 0.27049(10) 0.0166(3) Uani 1 1 d . .
C2B C 0.4117(2) 0.85977(12) 0.30894(10) 0.0177(3) Uani 1 1 d . .
C3B C 0.51224(19) 0.91423(12) 0.27108(10) 0.0176(3) Uani 1 1 d . .
C4B C 0.4142(2) 0.96623(11) 0.20813(10) 0.0162(3) Uani 1 1 d . .
C5B C 0.25249(19) 0.94713(11) 0.20962(9) 0.0156(3) Uani 1 1 d . .
C6B C 0.1079(2) 0.84030(15) 0.29726(13) 0.0295(4) Uani 1 1 d . .
H6D H 0.1244 0.7734 0.3098 0.044 Uiso 1 1 calc R U
H6E H 0.0128 0.8482 0.2539 0.044 Uiso 1 1 calc R U
H6F H 0.0932 0.8740 0.3455 0.044 Uiso 1 1 calc R U
C7B C 0.4650(3) 0.79961(15) 0.38243(12) 0.0338(5) Uani 1 1 d . .
H7D H 0.5763 0.7809 0.3866 0.051 Uiso 1 1 calc R U
H7E H 0.3977 0.7435 0.3780 0.051 Uiso 1 1 calc R U
H7F H 0.4559 0.8352 0.4306 0.051 Uiso 1 1 calc R U
C8B C 0.6896(2) 0.92719(15) 0.29858(15) 0.0342(5) Uani 1 1 d . .
H8D H 0.7376 0.9326 0.2514 0.051 Uiso 1 1 calc R U
H8E H 0.7353 0.8730 0.3311 0.051 Uiso 1 1 calc R U
H8F H 0.7113 0.9844 0.3311 0.051 Uiso 1 1 calc R U
C9B C 0.4706(3) 1.03933(14) 0.15670(12) 0.0296(4) Uani 1 1 d . .
H9D H 0.5002 1.0965 0.1885 0.044 Uiso 1 1 calc R U
H9E H 0.3849 1.0536 0.1099 0.044 Uiso 1 1 calc R U
H9F H 0.5635 1.0155 0.1382 0.044 Uiso 1 1 calc R U
C10B C 0.1130(2) 1.00561(14) 0.16847(13) 0.0305(4) Uani 1 1 d . .
H10D H 0.1141 1.0656 0.1969 0.046 Uiso 1 1 calc R U
H10E H 0.0137 0.9721 0.1692 0.046 Uiso 1 1 calc R U
H10F H 0.1203 1.0173 0.1125 0.046 Uiso 1 1 calc R U

loop_
_atom_site_aniso_label
_atom_site_aniso_U_11
_atom_site_aniso_U_22
_atom_site_aniso_U_33
_atom_site_aniso_U_23
_atom_site_aniso_U_13
_atom_site_aniso_U_12
Sc1 0.01057(12) 0.01173(12) 0.01121(12) 0.00120(10) 0.00241(10) 0.00203(9)
I1 0.01638(6) 0.02363(6) 0.03290(7) 0.00117(5) 0.00111(4) 0.00992(4)
C1A 0.0174(7) 0.0151(7) 0.0147(7) 0.0002(6) 0.0027(6) -0.0033(6)
C2A 0.0119(6) 0.0166(7) 0.0110(6) -0.0011(5) 0.0015(5) -0.0001(5)
C3A 0.0153(7) 0.0154(7) 0.0106(6) 0.0013(5) 0.0024(5) -0.0001(5)
C4A 0.0168(7) 0.0194(7) 0.0126(7) -0.0026(6) 0.0053(6) 0.0002(6)
C5A 0.0213(8) 0.0139(7) 0.0162(7) -0.0023(6) 0.0029(6) 0.0020(6)
C6A 0.0299(9) 0.0237(9) 0.0261(9) 0.0048(7) 0.0077(7) -0.0095(7)
C7A 0.0126(7) 0.0269(9) 0.0214(8) -0.0025(7) 0.0002(6) 0.0014(6)
C8A 0.0258(8) 0.0205(8) 0.0141(7) 0.0053(6) 0.0013(6) -0.0017(6)
C9A 0.0230(9) 0.0400(11) 0.0248(9) -0.0022(8) 0.0145(7) 0.0014(8)
C10A 0.0361(11) 0.0178(8) 0.0377(11) -0.0067(8) 0.0046(9) 0.0074(7)
C1B 0.0174(7) 0.0186(7) 0.0156(7) -0.0045(6) 0.0077(6) -0.0021(6)
C2B 0.0243(8) 0.0170(7) 0.0105(7) 0.0003(6) 0.0009(6) 0.0007(6)
C3B 0.0138(7) 0.0184(7) 0.0190(8) -0.0033(6) -0.0001(6) -0.0005(6)
C4B 0.0223(8) 0.0119(7) 0.0154(7) -0.0007(5) 0.0063(6) -0.0023(6)
C5B 0.0177(7) 0.0147(7) 0.0134(7) -0.0030(5) 0.0011(6) 0.0046(5)
C6B 0.0297(10) 0.0334(10) 0.0318(10) -0.0108(8) 0.0205(8) -0.0105(8)
C7B 0.0539(14) 0.0287(10) 0.0154(8) 0.0052(7) -0.0001(8) 0.0049(9)
C8B 0.0160(8) 0.0314(10) 0.0505(13) -0.0108(9) -0.0035(8) -0.0029(7)
C9B 0.0459(12) 0.0209(9) 0.0246(9) 0.0012(7) 0.0136(8) -0.0112(8)
C10B 0.0298(10) 0.0258(9) 0.0303(10) -0.0068(8) -0.0055(8) 0.0149(8)

loop_
_atom_type_symbol
_atom_type_description
_atom_type_scat_dispersion_real
_atom_type_scat_dispersion_imag
_atom_type_scat_source
C C 0.0033 0.0016 'International Tables Vol C Tables 4.2.6.8 and 6.1.1.4'
H H 0.0000 0.0000 'International Tables Vol C Tables 4.2.6.8 and 6.1.1.4'
Sc Sc 0.2519 0.3716 'International Tables Vol C Tables 4.2.6.8 and 6.1.1.4'
I I -0.4742 1.8119 'International Tables Vol C Tables 4.2.6.8 and 6.1.1.4'

loop_
_geom_angle_atom_site_label_1
_geom_angle_atom_site_label_2
_geom_angle_atom_site_label_3
_geom_angle
C3A Sc1 C1B 116.39(6)
C3A Sc1 C4A 33.71(5)
C1B Sc1 C4A 149.24(6)
C3A Sc1 C2B 146.77(6)
C1B Sc1 C2B 33.54(6)
C4A Sc1 C2B 174.56(6)
C3A Sc1 C4B 99.16(5)
C1B Sc1 C4B 55.53(5)
C4A Sc1 C4B 120.90(5)
C2B Sc1 C4B 55.23(5)
C3A Sc1 C2A 33.56(5)
C1B Sc1 C2A 95.28(5)
C4A Sc1 C2A 55.43(5)
C2B Sc1 C2A 128.46(6)
C4B Sc1 C2A 109.56(5)
C3A Sc1 C1A 55.50(5)
C1B Sc1 C1A 106.53(6)
C4A Sc1 C1A 55.21(5)
C2B Sc1 C1A 130.23(6)
C4B Sc1 C1A 141.61(6)
C2A Sc1 C1A 33.18(5)
C3A Sc1 C5B 91.75(5)
C1B Sc1 C5B 33.31(5)
C4A Sc1 C5B 124.42(5)
C2B Sc1 C5B 55.09(5)
C4B Sc1 C5B 33.27(5)
C2A Sc1 C5B 85.48(5)
C1A Sc1 C5B 112.14(5)
C3A Sc1 C3B 131.17(6)
C1B Sc1 C3B 55.31(5)
C4A Sc1 C3B 141.50(6)
C2B Sc1 C3B 33.12(6)
C4B Sc1 C3B 33.17(5)
C2A Sc1 C3B 140.04(5)
C1A Sc1 C3B 161.69(6)
C5B Sc1 C3B 54.88(5)
C3A Sc1 C5A 55.30(5)
C1B Sc1 C5A 139.02(6)
C4A Sc1 C5A 33.09(5)
C2B Sc1 C5A 151.28(6)
C4B Sc1 C5A 153.19(5)
C2A Sc1 C5A 54.88(5)
C1A Sc1 C5A 33.04(5)
C5B Sc1 C5A 140.34(5)
C3B Sc1 C5A 163.91(6)
C3A Sc1 I1 123.77(4)
C1B Sc1 I1 119.82(4)
C4A Sc1 I1 90.61(4)
C2B Sc1 I1 87.63(4)
C4B Sc1 I1 110.54(4)
C2A Sc1 I1 137.11(4)
C1A Sc1 I1 107.73(4)
C5B Sc1 I1 137.38(4)
C3B Sc1 I1 82.75(4)
C5A Sc1 I1 82.28(4)
C2A C1A C5A 108.19(14)
C2A C1A C6A 125.56(15)
C5A C1A C6A 125.75(16)
C2A C1A Sc1 73.24(9)
C5A C1A Sc1 74.26(9)
C6A C1A Sc1 124.86(12)
C1A C2A C3A 107.88(14)
C1A C2A C7A 123.40(14)
C3A C2A C7A 127.41(15)
C1A C2A Sc1 73.58(9)
C3A C2A Sc1 71.86(9)
C7A C2A Sc1 130.53(11)
C4A C3A C2A 107.74(14)
C4A C3A C8A 124.12(14)
C2A C3A C8A 127.46(15)
C4A C3A Sc1 73.71(9)
C2A C3A Sc1 74.58(9)
C8A C3A Sc1 124.90(11)
C5A C4A C3A 108.20(14)
C5A C4A C9A 127.01(16)
C3A C4A C9A 124.64(16)
C5A C4A Sc1 75.21(9)
C3A C4A Sc1 72.58(9)
C9A C4A Sc1 121.69(12)
C4A C5A C1A 107.94(14)
C4A C5A C10A 126.86(16)
C1A C5A C10A 124.61(16)
C4A C5A Sc1 71.70(9)
C1A C5A Sc1 72.70(9)
C10A C5A Sc1 128.17(12)
C1A C6A H6A 109.5
C1A C6A H6B 109.5
H6A C6A H6B 109.5
C1A C6A H6C 109.5
H6A C6A H6C 109.5
H6B C6A H6C 109.5
C2A C7A H7A 109.5
C2A C7A H7B 109.5
H7A C7A H7B 109.5
C2A C7A H7C 109.5
H7A C7A H7C 109.5
H7B C7A H7C 109.5
C3A C8A H8A 109.5
C3A C8A H8B 109.5
H8A C8A H8B 109.5
C3A C8A H8C 109.5
H8A C8A H8C 109.5
H8B C8A H8C 109.5
C4A C9A H9A 109.5
C4A C9A H9B 109.5
H9A C9A H9B 109.5
C4A C9A H9C 109.5
H9A C9A H9C 109.5
H9B C9A H9C 109.5
C5A C10A H10A 109.5
C5A C10A H10B 109.5
H10A C10A H10B 109.5
C5A C10A H10C 109.5
H10A C10A H10C 109.5
H10B C10A H10C 109.5
C5B C1B C2B 107.78(14)
C5B C1B C6B 127.45(16)
C2B C1B C6B 124.48(16)
C5B C1B Sc1 74.73(9)
C2B C1B Sc1 73.73(9)
C6B C1B Sc1 122.14(11)
C3B C2B C1B 108.25(14)
C3B C2B C7B 125.76(17)
C1B C2B C7B 125.71(17)
C3B C2B Sc1 74.42(9)
C1B C2B Sc1 72.73(9)
C7B C2B Sc1 123.52(12)
C2B C3B C4B 107.90(14)
C2B C3B C8B 127.08(17)
C4B C3B C8B 124.47(17)
C2B C3B Sc1 72.46(9)
C4B C3B Sc1 72.54(9)
C8B C3B Sc1 127.27(12)
C3B C4B C5B 108.06(14)
C3B C4B C9B 125.81(16)
C5B C4B C9B 125.59(16)
C3B C4B Sc1 74.28(9)
C5B C4B Sc1 74.14(9)
C9B C4B Sc1 124.17(12)
C1B C5B C4B 107.90(14)
C1B C5B C10B 125.83(16)
C4B C5B C10B 124.74(16)
C1B C5B Sc1 71.96(9)
C4B C5B Sc1 72.59(9)
C10B C5B Sc1 132.19(11)
C1B C6B H6D 109.5
C1B C6B H6E 109.5
H6D C6B H6E 109.5
C1B C6B H6F 109.5
H6D C6B H6F 109.5
H6E C6B H6F 109.5
C2B C7B H7D 109.5
C2B C7B H7E 109.5
H7D C7B H7E 109.5
C2B C7B H7F 109.5
H7D C7B H7F 109.5
H7E C7B H7F 109.5
C3B C8B H8D 109.5
C3B C8B H8E 109.5
H8D C8B H8E 109.5
C3B C8B H8F 109.5
H8D C8B H8F 109.5
H8E C8B H8F 109.5
C4B C9B H9D 109.5
C4B C9B H9E 109.5
H9D C9B H9E 109.5
C4B C9B H9F 109.5
H9D C9B H9F 109.5
H9E C9B H9F 109.5
C5B C10B H10D 109.5
C5B C10B H10E 109.5
H10D C10B H10E 109.5
C5B C10B H10F 109.5
H10D C10B H10F 109.5
H10E C10B H10F 109.5

loop_
_geom_bond_atom_site_label_1
_geom_bond_atom_site_label_2
_geom_bond_distance
Sc1 C3A 2.4505(16)
Sc1 C1B 2.4564(16)
Sc1 C4A 2.4651(16)
Sc1 C2B 2.4694(16)
Sc1 C4B 2.4721(16)
Sc1 C2A 2.4858(15)
Sc1 C1A 2.4902(16)
Sc1 C5B 2.4921(15)
Sc1 C3B 2.4946(16)
Sc1 C5A 2.5104(16)
Sc1 I1 2.8194(3)
C1A C2A 1.421(2)
C1A C5A 1.422(2)
C1A C6A 1.503(2)
C2A C3A 1.426(2)
C2A C7A 1.503(2)
C3A C4A 1.425(2)
C3A C8A 1.499(2)
C4A C5A 1.417(2)
C4A C9A 1.503(2)
C5A C10A 1.505(2)
C6A H6A 0.9800
C6A H6B 0.9800
C6A H6C 0.9800
C7A H7A 0.9800
C7A H7B 0.9800
C7A H7C 0.9800
C8A H8A 0.9800
C8A H8B 0.9800
C8A H8C 0.9800
C9A H9A 0.9800
C9A H9B 0.9800
C9A H9C 0.9800
C10A H10A 0.9800
C10A H10B 0.9800
C10A H10C 0.9800
C1B C5B 1.419(2)
C1B C2B 1.421(2)
C1B C6B 1.505(2)
C2B C3B 1.415(2)
C2B C7B 1.501(2)
C3B C4B 1.418(2)
C3B C8B 1.505(2)
C4B C5B 1.421(2)
C4B C9B 1.505(2)
C5B C10B 1.502(2)
C6B H6D 0.9800
C6B H6E 0.9800
C6B H6F 0.9800
C7B H7D 0.9800
C7B H7E 0.9800
C7B H7F 0.9800
C8B H8D 0.9800
C8B H8E 0.9800
C8B H8F 0.9800
C9B H9D 0.9800
C9B H9E 0.9800
C9B H9F 0.9800
C10B H10D 0.9800
C10B H10E 0.9800
C10B H10F 0.9800

loop_
_geom_torsion_atom_site_label_1
_geom_torsion_atom_site_label_2
_geom_torsion_atom_site_label_3
_geom_torsion_atom_site_label_4
_geom_torsion
C5A C1A C2A C3A -2.46(18)
C6A C1A C2A C3A -174.63(16)
Sc1 C1A C2A C3A 64.14(11)
C5A C1A C2A C7A 165.29(15)
C6A C1A C2A C7A -6.9(3)
Sc1 C1A C2A C7A -128.11(15)
C5A C1A C2A Sc1 -66.60(11)
C6A C1A C2A Sc1 121.23(17)
C1A C2A C3A C4A 1.53(17)
C7A C2A C3A C4A -165.58(15)
Sc1 C2A C3A C4A 66.81(11)
C1A C2A C3A C8A 172.28(15)
C7A C2A C3A C8A 5.2(3)
Sc1 C2A C3A C8A -122.44(16)
C1A C2A C3A Sc1 -65.28(11)
C7A C2A C3A Sc1 127.61(16)
C2A C3A C4A C5A -0.03(18)
C8A C3A C4A C5A -171.16(15)
Sc1 C3A C4A C5A 67.37(12)
C2A C3A C4A C9A 175.70(16)
C8A C3A C4A C9A 4.6(3)
Sc1 C3A C4A C9A -116.90(17)
C2A C3A C4A Sc1 -67.40(11)
C8A C3A C4A Sc1 121.47(15)
C3A C4A C5A C1A -1.49(18)
C9A C4A C5A C1A -177.09(16)
Sc1 C4A C5A C1A 64.14(11)
C3A C4A C5A C10A 169.93(17)
C9A C4A C5A C10A -5.7(3)
Sc1 C4A C5A C10A -124.45(18)
C3A C4A C5A Sc1 -65.63(11)
C9A C4A C5A Sc1 118.78(18)
C2A C1A C5A C4A 2.44(18)
C6A C1A C5A C4A 174.60(16)
Sc1 C1A C5A C4A -63.48(11)
C2A C1A C5A C10A -169.21(16)
C6A C1A C5A C10A 2.9(3)
Sc1 C1A C5A C10A 124.86(17)
C2A C1A C5A Sc1 65.93(11)
C6A C1A C5A Sc1 -121.92(17)
C5B C1B C2B C3B -1.05(18)
C6B C1B C2B C3B -175.34(16)
Sc1 C1B C2B C3B 66.50(12)
C5B C1B C2B C7B 173.19(16)
C6B C1B C2B C7B -1.1(3)
Sc1 C1B C2B C7B -119.26(17)
C5B C1B C2B Sc1 -67.56(11)
C6B C1B C2B Sc1 118.16(16)
C1B C2B C3B C4B -1.02(19)
C7B C2B C3B C4B -175.26(17)
Sc1 C2B C3B C4B 64.36(11)
C1B C2B C3B C8B 170.75(17)
C7B C2B C3B C8B -3.5(3)
Sc1 C2B C3B C8B -123.87(18)
C1B C2B C3B Sc1 -65.39(11)
C7B C2B C3B Sc1 120.38(18)
C2B C3B C4B C5B 2.71(18)
C8B C3B C4B C5B -169.33(16)
Sc1 C3B C4B C5B 67.02(11)
C2B C3B C4B C9B 174.60(16)
C8B C3B C4B C9B 2.6(3)
Sc1 C3B C4B C9B -121.09(17)
C2B C3B C4B Sc1 -64.31(12)
C8B C3B C4B Sc1 123.65(17)
C2B C1B C5B C4B 2.72(18)
C6B C1B C5B C4B 176.78(16)
Sc1 C1B C5B C4B -64.17(11)
C2B C1B C5B C10B -163.62(16)
C6B C1B C5B C10B 10.4(3)
Sc1 C1B C5B C10B 129.49(16)
C2B C1B C5B Sc1 66.89(11)
C6B C1B C5B Sc1 -119.05(17)
C3B C4B C5B C1B -3.36(18)
C9B C4B C5B C1B -175.27(16)
Sc1 C4B C5B C1B 63.75(11)
C3B C4B C5B C10B 163.16(16)
C9B C4B C5B C10B -8.7(3)
Sc1 C4B C5B C10B -129.72(16)
C3B C4B C5B Sc1 -67.12(11)
C9B C4B C5B Sc1 120.97(17)
